data_7103267
loop_
_publ_author_name
'Adibekian, Alexander'
'Timmer, Mattie S M'
'Stallforth, Pierre'
'van Rijn, Jimmy'
'Werz, Daniel B'
'Seeberger, Peter H'

_publ_section_title
;
 Stereocontrolled synthesis of fully functionalized D-glucosamine
 monosaccharides via a domino nitro-Michael/Henry reaction.
;
_journal_issue 30
_journal_name_full 'Chemical communications (Cambridge, England)'
_journal_page_first 3549
_journal_page_last 3551
_journal_paper_doi 10.1039/b805159c
_journal_year 2008
_chemical_absolute_configuration syn
_chemical_formula_moiety 'C15 H19 N O7'
_chemical_formula_sum 'C15 H19 N O7'
_chemical_formula_weight 325.31
_chemical_name_systematic
;
?
;
_space_group_IT_number 5
_symmetry_cell_setting monoclinic
_symmetry_space_group_name_Hall 'C 2y'
_symmetry_space_group_name_H-M 'C 1 2 1'
_atom_sites_solution_hydrogens geom
_atom_sites_solution_primary direct
_atom_sites_solution_secondary difmap
_audit_creation_method SHELXL-97
_cell_angle_alpha 90.00
_cell_angle_beta 106.251(6)
_cell_angle_gamma 90.00
_cell_formula_units_Z 4
_cell_length_a 26.1806(4)
_cell_length_b 4.7874(9)
_cell_length_c 12.9169(2)
_cell_measurement_reflns_used 1030
_cell_measurement_temperature 203(2)
_cell_measurement_theta_max 21.97
_cell_measurement_theta_min 2.61
_cell_volume 1554.3(3)
_computing_cell_refinement 'HKL Scalepack (Otwinowski & Minor 1997)'
_computing_data_collection 'Kappa CCD'
_computing_data_reduction 'Denzo + Scalepak (Otwinowski & Minor, 1997)'
_computing_molecular_graphics 'ORTEP (Johnson,1976)'
_computing_publication_material SHELXL97
_computing_structure_refinement 'SHELXL97 (Sheldrick, 1997)'
_computing_structure_solution 'SIR97 (Altomare et Al., 1997)'
_diffrn_ambient_temperature 203(2)
_diffrn_measured_fraction_theta_full 0.988
_diffrn_measured_fraction_theta_max 0.988
_diffrn_measurement_device_type 'Kappa CCD'
_diffrn_measurement_method CCD
_diffrn_radiation_monochromator graphite
_diffrn_radiation_source 'fine-focus sealed tube'
_diffrn_radiation_type MoK\a
_diffrn_radiation_wavelength 0.71070
_diffrn_reflns_av_R_equivalents 0.0350
_diffrn_reflns_av_sigmaI/netI 0.0575
_diffrn_reflns_limit_h_max 26
_diffrn_reflns_limit_h_min -25
_diffrn_reflns_limit_k_max 4
_diffrn_reflns_limit_k_min -5
_diffrn_reflns_limit_l_max 13
_diffrn_reflns_limit_l_min -13
_diffrn_reflns_number 1816
_diffrn_reflns_theta_full 21.97
_diffrn_reflns_theta_max 21.97
_diffrn_reflns_theta_min 2.61
_exptl_absorpt_coefficient_mu 0.111
_exptl_absorpt_correction_type none
_exptl_crystal_colour colorless
_exptl_crystal_density_diffrn 1.390
_exptl_crystal_density_method 'not measured'
_exptl_crystal_description 'Cut fragment'
_exptl_crystal_F_000 688
_exptl_crystal_size_max 0.51
_exptl_crystal_size_mid 0.05
_exptl_crystal_size_min 0.03
_refine_diff_density_max 0.170
_refine_diff_density_min -0.173
_refine_diff_density_rms 0.038
_refine_ls_abs_structure_details 'Flack H D (1983), Acta Cryst. A39, 876-881'
_refine_ls_extinction_coef 0.010(2)
_refine_ls_extinction_expression Fc^*^=kFc[1+0.001xFc^2^\l^3^/sin(2\q)]^-1/4^
_refine_ls_extinction_method SHELXL97
_refine_ls_goodness_of_fit_ref 1.045
_refine_ls_hydrogen_treatment riding
_refine_ls_matrix_type full
_refine_ls_number_parameters 209
_refine_ls_number_reflns 1070
_refine_ls_number_restraints 1
_refine_ls_restrained_S_all 1.044
_refine_ls_R_factor_all 0.0529
_refine_ls_R_factor_gt 0.0445
_refine_ls_shift/su_max 0.002
_refine_ls_shift/su_mean 0.000
_refine_ls_structure_factor_coef Fsqd
_refine_ls_weighting_details 'calc w=1/[\s^2^(Fo^2^)+(0.0631P)^2^+1.0159P] where P=(Fo^2^+2Fc^2^)/3'
_refine_ls_weighting_scheme calc
_refine_ls_wR_factor_gt 0.1130
_refine_ls_wR_factor_ref 0.1184
_reflns_number_gt 942
_reflns_number_total 1070
_reflns_threshold_expression >2sigma(I)
_cod_data_source_file b805159c.txt
_cod_data_source_block timm2_seebe_05
_cod_depositor_comments
;
The following automatic conversions were performed:
'_symmetry_cell_setting' value 'Monoclinic' changed to 'monoclinic'
according to '/home/saulius/struct/CIF-dictionaries/cif_core.dic'
dictionary named 'cif_core.dic' version 2.4.1 from 2010-06-29.

Automatic conversion script
Id: cif_fix_enum 1527 2010-12-29 10:47:43Z saulius 
;
_cod_original_sg_symbol_H-M 'C 2'
_cod_database_code 7103267

loop_
_symmetry_equiv_pos_as_xyz
'x, y, z'
'-x, y, -z'
'x+1/2, y+1/2, z'
'-x+1/2, y+1/2, -z'

loop_
_atom_site_label
_atom_site_type_symbol
_atom_site_fract_x
_atom_site_fract_y
_atom_site_fract_z
_atom_site_U_iso_or_equiv
_atom_site_adp_type
_atom_site_occupancy
_atom_site_calc_flag
_atom_site_refinement_flags
_atom_site_disorder_assembly
_atom_site_disorder_group
C1 C 0.76168(17) -0.0258(11) 0.2887(4) 0.0382(12) Uani 1 d . . .
H1A H 0.7477 -0.1958 0.3149 0.046 Uiso 1 calc R . .
C2 C 0.7992(2) -0.1192(12) 0.2219(4) 0.0462(14) Uani 1 d . . .
H2A H 0.7812 -0.2649 0.1701 0.055 Uiso 1 calc R . .
O3 O 0.84679(12) -0.2335(7) 0.2921(3) 0.0453(9) Uani 1 d . . .
C4 C 0.87331(17) -0.0420(11) 0.3745(4) 0.0410(13) Uani 1 d . . .
H4A H 0.8809 0.1348 0.3419 0.049 Uiso 1 calc R . .
C5 C 0.83827(16) 0.0132(12) 0.4473(4) 0.0367(12) Uani 1 d . . .
H5A H 0.8297 -0.1661 0.4769 0.044 Uiso 1 calc R . .
C6 C 0.78737(16) 0.1543(11) 0.3857(4) 0.0370(13) Uani 1 d . . .
H6A H 0.7952 0.3420 0.3618 0.044 Uiso 1 calc R . .
C7 C 0.92474(18) -0.1738(12) 0.4416(4) 0.0468(14) Uani 1 d . . .
H7A H 0.9175 -0.3550 0.4698 0.056 Uiso 1 calc R . .
H7B H 0.9492 -0.2029 0.3973 0.056 Uiso 1 calc R . .
O8 O 0.94794(11) 0.0148(8) 0.5291(3) 0.0465(10) Uani 1 d . . .
C9 C 0.91383(17) 0.0634(12) 0.5949(4) 0.0427(13) Uani 1 d . . .
H9A H 0.9058 -0.1155 0.6255 0.051 Uiso 1 calc R . .
O10 O 0.86545(12) 0.1925(7) 0.5347(2) 0.0405(9) Uani 1 d . . .
O11 O 0.75035(11) 0.1767(7) 0.4484(2) 0.0408(9) Uani 1 d . . .
H11A H 0.7524 0.3349 0.4755 0.061 Uiso 1 calc R . .
N12 N 0.71527(17) 0.1225(11) 0.2108(4) 0.0465(12) Uani 1 d . . .
O13 O 0.70790(15) 0.3690(9) 0.2231(3) 0.0643(12) Uani 1 d . . .
O14 O 0.68797(14) -0.0203(9) 0.1374(3) 0.0604(11) Uani 1 d . . .
O15 O 0.80852(14) 0.1128(9) 0.1648(3) 0.0592(11) Uani 1 d . . .
C16 C 0.8220(3) 0.042(2) 0.0659(5) 0.096(3) Uani 1 d . . .
H16A H 0.8119 -0.1522 0.0474 0.115 Uiso 1 calc R . .
H16B H 0.8008 0.1599 0.0075 0.115 Uiso 1 calc R . .
C17 C 0.8750(3) 0.074(3) 0.0707(6) 0.118(4) Uani 1 d . . .
H17A H 0.8803 0.0261 0.0015 0.177 Uiso 1 calc R . .
H17B H 0.8965 -0.0475 0.1260 0.177 Uiso 1 calc R . .
H17C H 0.8856 0.2669 0.0879 0.177 Uiso 1 calc R . .
C18 C 0.94045(19) 0.2604(12) 0.6847(4) 0.0437(13) Uani 1 d . . .
C19 C 0.9897(2) 0.3779(13) 0.6903(4) 0.0509(14) Uani 1 d . . .
H19A H 1.0075 0.3319 0.6387 0.061 Uiso 1 calc R . .
C20 C 1.0122(2) 0.5633(15) 0.7726(4) 0.0619(17) Uani 1 d . . .
H20A H 1.0456 0.6421 0.7765 0.074 Uiso 1 calc R . .
C21 C 0.9869(2) 0.6347(16) 0.8487(5) 0.0711(19) Uani 1 d . . .
H21A H 1.0025 0.7634 0.9034 0.085 Uiso 1 calc R . .
C22 C 0.9382(2) 0.5146(18) 0.8440(5) 0.0731(19) Uani 1 d . . .
H22A H 0.9207 0.5600 0.8960 0.088 Uiso 1 calc R . .
C23 C 0.9152(2) 0.3262(15) 0.7618(5) 0.0634(18) Uani 1 d . . .
H23A H 0.8823 0.2435 0.7591 0.076 Uiso 1 calc R . .

loop_
_atom_site_aniso_label
_atom_site_aniso_U_11
_atom_site_aniso_U_22
_atom_site_aniso_U_33
_atom_site_aniso_U_23
_atom_site_aniso_U_13
_atom_site_aniso_U_12
C1 0.037(3) 0.032(3) 0.044(3) -0.001(3) 0.008(2) 0.002(2)
C2 0.047(3) 0.048(3) 0.044(3) -0.003(3) 0.013(2) 0.001(3)
O3 0.0435(19) 0.043(2) 0.0505(19) -0.011(2) 0.0152(17) 0.0010(18)
C4 0.039(3) 0.035(3) 0.051(3) -0.002(3) 0.016(2) -0.004(2)
C5 0.037(3) 0.033(3) 0.042(3) -0.004(3) 0.013(2) -0.003(2)
C6 0.037(2) 0.040(3) 0.040(3) 0.002(3) 0.020(2) -0.001(2)
C7 0.042(3) 0.051(4) 0.050(3) -0.009(3) 0.016(2) 0.003(3)
O8 0.0351(17) 0.054(2) 0.052(2) -0.004(2) 0.0151(16) 0.0009(18)
C9 0.035(3) 0.044(3) 0.048(3) 0.006(3) 0.010(2) 0.006(2)
O10 0.0346(16) 0.043(2) 0.0437(19) -0.0032(17) 0.0101(15) -0.0013(16)
O11 0.0359(17) 0.038(2) 0.0507(18) -0.0036(16) 0.0166(15) 0.0011(16)
N12 0.046(3) 0.039(3) 0.051(3) 0.003(3) 0.007(2) 0.003(2)
O13 0.069(3) 0.036(3) 0.072(3) 0.000(2) -0.007(2) 0.005(2)
O14 0.056(2) 0.057(3) 0.056(2) -0.008(2) -0.0039(19) -0.001(2)
O15 0.065(2) 0.067(3) 0.051(2) 0.011(2) 0.0259(18) -0.002(2)
C16 0.099(5) 0.141(8) 0.059(4) -0.003(5) 0.041(4) -0.036(6)
C17 0.071(4) 0.208(11) 0.083(5) 0.036(7) 0.035(4) 0.045(6)
C18 0.044(3) 0.043(3) 0.041(3) 0.003(3) 0.006(2) -0.001(3)
C19 0.053(3) 0.052(3) 0.048(3) 0.001(3) 0.014(3) -0.007(3)
C20 0.062(3) 0.070(5) 0.048(3) 0.003(4) 0.008(3) -0.020(3)
C21 0.080(4) 0.083(5) 0.043(3) -0.008(4) 0.005(3) -0.021(4)
C22 0.070(4) 0.097(5) 0.054(3) -0.024(4) 0.020(3) -0.017(4)
C23 0.052(3) 0.085(5) 0.054(3) -0.013(4) 0.015(3) -0.014(3)

loop_
_atom_type_symbol
_atom_type_description
_atom_type_scat_dispersion_real
_atom_type_scat_dispersion_imag
_atom_type_scat_source
C C 0.0033 0.0016 'International Tables Vol C Tables 4.2.6.8 and 6.1.1.4'
H H 0.0000 0.0000 'International Tables Vol C Tables 4.2.6.8 and 6.1.1.4'
N N 0.0061 0.0033 'International Tables Vol C Tables 4.2.6.8 and 6.1.1.4'
O O 0.0106 0.0060 'International Tables Vol C Tables 4.2.6.8 and 6.1.1.4'

loop_
_geom_angle_atom_site_label_1
_geom_angle_atom_site_label_2
_geom_angle_atom_site_label_3
_geom_angle
_geom_angle_site_symmetry_1
_geom_angle_site_symmetry_3
_geom_angle_publ_flag
C6 C1 N12 111.7(4) . . ?
C6 C1 C2 115.0(4) . . ?
N12 C1 C2 106.3(4) . . ?
O15 C2 O3 113.0(4) . . ?
O15 C2 C1 107.3(4) . . ?
O3 C2 C1 109.5(4) . . ?
C2 O3 C4 112.5(4) . . ?
O3 C4 C5 108.8(3) . . ?
O3 C4 C7 109.1(4) . . ?
C5 C4 C7 108.3(4) . . ?
O10 C5 C6 108.5(4) . . ?
O10 C5 C4 109.9(3) . . ?
C6 C5 C4 110.5(4) . . ?
O11 C6 C5 112.0(4) . . ?
O11 C6 C1 107.2(3) . . ?
C5 C6 C1 107.7(4) . . ?
O8 C7 C4 107.4(4) . . ?
C9 O8 C7 112.1(3) . . ?
O8 C9 O10 110.9(4) . . ?
O8 C9 C18 109.4(4) . . ?
O10 C9 C18 107.3(4) . . ?
C9 O10 C5 109.7(4) . . ?
O13 N12 O14 124.4(5) . . ?
O13 N12 C1 119.7(5) . . ?
O14 N12 C1 115.9(5) . . ?
C2 O15 C16 113.7(6) . . ?
C17 C16 O15 115.0(6) . . ?
C23 C18 C19 119.7(5) . . ?
C23 C18 C9 119.2(5) . . ?
C19 C18 C9 121.1(5) . . ?
C20 C19 C18 119.3(5) . . ?
C21 C20 C19 121.5(6) . . ?
C20 C21 C22 119.2(6) . . ?
C21 C22 C23 119.9(6) . . ?
C18 C23 C22 120.4(6) . . ?

loop_
_geom_bond_atom_site_label_1
_geom_bond_atom_site_label_2
_geom_bond_distance
_geom_bond_site_symmetry_2
_geom_bond_publ_flag
C1 C6 1.515(7) . ?
C1 N12 1.519(6) . ?
C1 C2 1.544(7) . ?
C2 O15 1.392(7) . ?
C2 O3 1.429(6) . ?
O3 C4 1.429(6) . ?
C4 C5 1.510(6) . ?
C4 C7 1.519(7) . ?
C5 O10 1.438(6) . ?
C5 C6 1.507(6) . ?
C6 O11 1.430(5) . ?
C7 O8 1.441(6) . ?
O8 C9 1.414(5) . ?
C9 O10 1.428(5) . ?
C9 C18 1.506(7) . ?
N12 O13 1.213(6) . ?
N12 O14 1.224(6) . ?
O15 C16 1.458(7) . ?
C16 C17 1.380(8) . ?
C18 C23 1.377(7) . ?
C18 C19 1.389(7) . ?
C19 C20 1.384(8) . ?
C20 C21 1.374(8) . ?
C21 C22 1.384(9) . ?
C22 C23 1.394(9) . ?

loop_
_geom_torsion_atom_site_label_1
_geom_torsion_atom_site_label_2
_geom_torsion_atom_site_label_3
_geom_torsion_atom_site_label_4
_geom_torsion
_geom_torsion_site_symmetry_1
_geom_torsion_site_symmetry_2
_geom_torsion_site_symmetry_3
_geom_torsion_site_symmetry_4
_geom_torsion_publ_flag
C6 C1 C2 O15 -73.6(5) . . . . ?
N12 C1 C2 O15 50.6(5) . . . . ?
C6 C1 C2 O3 49.5(6) . . . . ?
N12 C1 C2 O3 173.6(4) . . . . ?
O15 C2 O3 C4 62.9(5) . . . . ?
C1 C2 O3 C4 -56.7(5) . . . . ?
C2 O3 C4 C5 65.0(5) . . . . ?
C2 O3 C4 C7 -177.1(4) . . . . ?
O3 C4 C5 O10 176.6(4) . . . . ?
C7 C4 C5 O10 58.2(5) . . . . ?
O3 C4 C5 C6 -63.7(5) . . . . ?
C7 C4 C5 C6 177.9(4) . . . . ?
O10 C5 C6 O11 -67.1(5) . . . . ?
C4 C5 C6 O11 172.4(4) . . . . ?
O10 C5 C6 C1 175.2(3) . . . . ?
C4 C5 C6 C1 54.7(5) . . . . ?
N12 C1 C6 O11 69.3(5) . . . . ?
C2 C1 C6 O11 -169.3(4) . . . . ?
N12 C1 C6 C5 -170.0(3) . . . . ?
C2 C1 C6 C5 -48.7(5) . . . . ?
O3 C4 C7 O8 -175.1(4) . . . . ?
C5 C4 C7 O8 -56.8(5) . . . . ?
C4 C7 O8 C9 59.7(5) . . . . ?
C7 O8 C9 O10 -62.1(5) . . . . ?
C7 O8 C9 C18 179.8(4) . . . . ?
O8 C9 O10 C5 60.5(5) . . . . ?
C18 C9 O10 C5 179.9(3) . . . . ?
C6 C5 O10 C9 179.8(3) . . . . ?
C4 C5 O10 C9 -59.3(5) . . . . ?
C6 C1 N12 O13 10.3(6) . . . . ?
C2 C1 N12 O13 -115.9(5) . . . . ?
C6 C1 N12 O14 -170.9(4) . . . . ?
C2 C1 N12 O14 62.9(5) . . . . ?
O3 C2 O15 C16 85.1(5) . . . . ?
C1 C2 O15 C16 -154.0(4) . . . . ?
C2 O15 C16 C17 -105.2(9) . . . . ?
O8 C9 C18 C23 -176.9(5) . . . . ?
O10 C9 C18 C23 62.8(6) . . . . ?
O8 C9 C18 C19 3.6(7) . . . . ?
O10 C9 C18 C19 -116.8(5) . . . . ?
C23 C18 C19 C20 -1.1(8) . . . . ?
C9 C18 C19 C20 178.4(5) . . . . ?
C18 C19 C20 C21 -0.2(9) . . . . ?
C19 C20 C21 C22 1.1(10) . . . . ?
C20 C21 C22 C23 -0.7(10) . . . . ?
C19 C18 C23 C22 1.5(9) . . . . ?
C9 C18 C23 C22 -178.0(5) . . . . ?
C21 C22 C23 C18 -0.6(10) . . . . ?
